data_7004213
loop_
_publ_author_name
'R\"uffer, Tobias'
'Br\"auer, Bj\"orn'
'Meva, Fran\,cois Eya'ane'
'Walfort, Bernhard'

_publ_section_title
;
 Transition metal induced derivatisations resulting in novel
 coordination behaviour of bis(oxamato) ligands
;
_journal_issue 37
_journal_name_full 'Dalton Transactions'
_journal_page_first 5089
_journal_page_last 5098
_journal_paper_doi 10.1039/b804382e
_journal_year 2008
_chemical_formula_sum 'C64 H84 Cu N6 O8'
_chemical_formula_weight 1128.91
_chemical_name_systematic
;
?
;
_space_group_IT_number 2
_symmetry_cell_setting triclinic
_symmetry_space_group_name_Hall '-P 1'
_symmetry_space_group_name_H-M 'P -1'
_atom_sites_solution_hydrogens geom
_atom_sites_solution_primary direct
_atom_sites_solution_secondary difmap
_audit_creation_method SHELXL-97
_cell_angle_alpha 86.336(4)
_cell_angle_beta 88.039(3)
_cell_angle_gamma 89.983(3)
_cell_formula_units_Z 2
_cell_length_a 8.6448(3)
_cell_length_b 12.2959(5)
_cell_length_c 27.5630(12)
_cell_measurement_reflns_used 6619
_cell_measurement_temperature 100
_cell_measurement_theta_max 63.8639
_cell_measurement_theta_min 3.8441
_cell_volume 2922.1(2)
_computing_cell_refinement
;
CrysAlis RED, Oxford Diffraction Ltd.,
Version 1.171.32.5 (release 08-05-2007 CrysAlis171 .NET)
(compiled May 8 2007,13:10:02)
;
_computing_data_collection
;
CrysAlis CCD, Oxford Diffraction Ltd.,
Version 1.171.32.5 (release 08-05-2007 CrysAlis171 .NET)
(compiled May 8 2007,13:10:02)
;
_computing_data_reduction
;
CrysAlis RED, Oxford Diffraction Ltd.,
Version 1.171.32.5 (release 08-05-2007 CrysAlis171 .NET)
(compiled May 8 2007,13:10:02)
;
_computing_structure_refinement 'SHELXL-97 (Sheldrick, 1997)'
_computing_structure_solution 'SHELXS-97 (Sheldrick, 1997)'
_diffrn_ambient_temperature 100
_diffrn_measured_fraction_theta_full 0.892
_diffrn_measured_fraction_theta_max 0.892
_diffrn_measurement_device_type 'Oxford Gemini S'
_diffrn_radiation_monochromator graphite
_diffrn_radiation_source 'fine-focus sealed tube'
_diffrn_radiation_type CuK\a
_diffrn_radiation_wavelength 1.54184
_diffrn_reflns_av_R_equivalents 0.0362
_diffrn_reflns_av_sigmaI/netI 0.0464
_diffrn_reflns_limit_h_max 8
_diffrn_reflns_limit_h_min -9
_diffrn_reflns_limit_k_max 14
_diffrn_reflns_limit_k_min -14
_diffrn_reflns_limit_l_max 32
_diffrn_reflns_limit_l_min -31
_diffrn_reflns_number 14881
_diffrn_reflns_theta_full 63.95
_diffrn_reflns_theta_max 63.95
_diffrn_reflns_theta_min 3.85
_exptl_absorpt_coefficient_mu 1.009
_exptl_absorpt_correction_T_max 1.00000
_exptl_absorpt_correction_T_min 0.87280
_exptl_absorpt_correction_type multi-scan
_exptl_absorpt_process_details
;
CrysAlis RED, Oxford Diffraction Ltd.,
Version 1.171.32.5 (release 08-05-2007 CrysAlis171 .NET)
(compiled May 8 2007,13:10:02)
Empirical absorption correction using spherical harmonics,
implemented in SCALE3 ABSPACK scaling algorithm.
;
_exptl_crystal_colour purple
_exptl_crystal_density_diffrn 1.283
_exptl_crystal_density_method 'not measured'
_exptl_crystal_description needle
_exptl_crystal_F_000 1206
_exptl_crystal_size_max 0.15
_exptl_crystal_size_mid 0.02
_exptl_crystal_size_min 0.02
_refine_diff_density_max 2.141
_refine_diff_density_min -0.556
_refine_diff_density_rms 0.149
_refine_ls_extinction_method none
_refine_ls_goodness_of_fit_ref 1.132
_refine_ls_hydrogen_treatment mixed
_refine_ls_matrix_type full
_refine_ls_number_parameters 755
_refine_ls_number_reflns 8643
_refine_ls_number_restraints 115
_refine_ls_restrained_S_all 1.125
_refine_ls_R_factor_all 0.1550
_refine_ls_R_factor_gt 0.1409
_refine_ls_shift/su_max 0.004
_refine_ls_shift/su_mean 0.000
_refine_ls_structure_factor_coef Fsqd
_refine_ls_weighting_details 'calc w=1/[\s^2^(Fo^2^)+(0.0898P)^2^+65.5283P] where P=(Fo^2^+2Fc^2^)/3'
_refine_ls_weighting_scheme calc
_refine_ls_wR_factor_gt 0.3902
_refine_ls_wR_factor_ref 0.3951
_reflns_number_gt 6884
_reflns_number_total 8643
_reflns_threshold_expression >2sigma(I)
_cod_data_source_file b804382e.txt
_cod_data_source_block bbj35
_cod_original_sg_symbol_H-M P-1
_cod_database_code 7004213

loop_
_symmetry_equiv_pos_as_xyz
'x, y, z'
'-x, -y, -z'

loop_
_atom_site_label
_atom_site_type_symbol
_atom_site_fract_x
_atom_site_fract_y
_atom_site_fract_z
_atom_site_U_iso_or_equiv
_atom_site_adp_type
_atom_site_occupancy
_atom_site_symmetry_multiplicity
_atom_site_calc_flag
_atom_site_refinement_flags
_atom_site_disorder_assembly
_atom_site_disorder_group
C1 C 0.6845(12) -0.4566(9) 1.4189(4) 0.026(2) Uani 1 1 d . . .
C2 C 0.6223(12) -0.3492(9) 1.4310(4) 0.027(2) Uani 1 1 d . . .
C3 C 0.7951(13) -0.5876(9) 1.3859(4) 0.027(2) Uani 1 1 d . . .
C4 C 0.8753(12) -0.6603(9) 1.3564(4) 0.030(2) Uani 1 1 d . . .
C5 C 0.9651(13) -0.6205(10) 1.3117(4) 0.031(2) Uani 1 1 d . . .
C6 C 1.0338(12) -0.7014(9) 1.2799(4) 0.031(2) Uani 1 1 d . . .
C7 C 1.1076(13) -0.6686(11) 1.2362(4) 0.035(3) Uani 1 1 d . . .
H7 H 1.1175 -0.5945 1.2276 0.043 Uiso 1 1 calc R . .
C8 C 1.1669(15) -0.7423(12) 1.2052(4) 0.046(3) Uani 1 1 d . . .
H8 H 1.2116 -0.7183 1.1753 0.055 Uiso 1 1 calc R . .
C9 C 1.1595(15) -0.8538(13) 1.2190(5) 0.050(4) Uani 1 1 d . . .
H9 H 1.2021 -0.9044 1.1987 0.060 Uiso 1 1 calc R . .
C10 C 1.0887(14) -0.8878(11) 1.2627(4) 0.040(3) Uani 1 1 d . . .
H10 H 1.0843 -0.9618 1.2719 0.047 Uiso 1 1 calc R . .
C11 C 1.0236(13) -0.8140(10) 1.2935(4) 0.033(3) Uani 1 1 d . . .
C12 C 0.9483(13) -0.8523(11) 1.3398(4) 0.038(3) Uani 1 1 d . . .
C13 C 0.8641(13) -0.7709(9) 1.3700(4) 0.029(2) Uani 1 1 d . . .
C14 C 0.7776(13) -0.8111(9) 1.4110(4) 0.033(3) Uani 1 1 d . . .
H14 H 0.7738 -0.8858 1.4187 0.039 Uiso 1 1 calc R . .
C15 C 0.6977(12) -0.7413(9) 1.4400(4) 0.029(2) Uani 1 1 d . . .
H15 H 0.6393 -0.7682 1.4671 0.035 Uiso 1 1 calc R . .
C16 C 0.7065(12) -0.6312(9) 1.4281(4) 0.025(2) Uani 1 1 d . . .
C17 C 1.1521(12) 0.0146(10) 1.0849(4) 0.030(2) Uani 1 1 d . . .
C18 C 1.1035(12) 0.1287(9) 1.0710(4) 0.027(2) Uani 1 1 d . . .
C19 C 1.2389(13) -0.1325(9) 1.1176(4) 0.032(2) Uani 1 1 d . . .
C20 C 1.3083(13) -0.2141(10) 1.1464(4) 0.033(3) Uani 1 1 d . . .
C21 C 1.3943(15) -0.1912(10) 1.1909(4) 0.039(3) Uani 1 1 d . . .
C22 C 1.4599(14) -0.2850(11) 1.2198(4) 0.038(3) Uani 1 1 d . . .
C23 C 1.5386(13) -0.2663(12) 1.2625(4) 0.040(3) Uani 1 1 d . . .
H23 H 1.5479 -0.1957 1.2723 0.048 Uiso 1 1 calc R . .
C24 C 1.6009(14) -0.3503(12) 1.2895(4) 0.044(3) Uani 1 1 d . . .
H24 H 1.6519 -0.3373 1.3178 0.053 Uiso 1 1 calc R . .
C25 C 1.5883(14) -0.4560(11) 1.2749(4) 0.041(3) Uani 1 1 d . . .
H25 H 1.6335 -0.5131 1.2930 0.049 Uiso 1 1 calc R . .
C26 C 1.5100(14) -0.4771(11) 1.2340(4) 0.042(3) Uani 1 1 d . . .
H26 H 1.5018 -0.5481 1.2246 0.050 Uiso 1 1 calc R . .
C27 C 1.4421(13) -0.3904(10) 1.2063(4) 0.035(3) Uani 1 1 d . . .
C28 C 1.3678(15) -0.4148(10) 1.1606(4) 0.039(3) Uani 1 1 d . . .
C29 C 1.2978(13) -0.3216(10) 1.1317(4) 0.034(3) Uani 1 1 d . . .
C30 C 1.2236(14) -0.3444(9) 1.0891(4) 0.033(3) Uani 1 1 d . . .
H30 H 1.2195 -0.4160 1.0803 0.039 Uiso 1 1 calc R . .
C31 C 1.1563(13) -0.2633(9) 1.0598(4) 0.032(2) Uani 1 1 d . . .
H31 H 1.1065 -0.2791 1.0317 0.038 Uiso 1 1 calc R . .
C32 C 1.1663(13) -0.1561(9) 1.0742(4) 0.031(2) Uani 1 1 d . . .
C33 C 1.1466(14) -0.3607(10) 1.3955(4) 0.039(3) Uani 1 1 d . A .
H33A H 1.1650 -0.3728 1.4299 0.047 Uiso 1 1 calc R . .
H33B H 1.0434 -0.3877 1.3903 0.047 Uiso 1 1 calc R . .
C34 C 1.2582(15) -0.4282(9) 1.3687(5) 0.039(3) Uani 1 1 d . . .
H34A H 1.3614 -0.3977 1.3699 0.047 Uiso 1 1 calc R . .
H34B H 1.2308 -0.4283 1.3349 0.047 Uiso 1 1 calc R . .
C35 C 1.2563(14) -0.5458(10) 1.3918(4) 0.037(3) Uani 1 1 d . . .
H35A H 1.2934 -0.5454 1.4246 0.044 Uiso 1 1 calc R . .
H35B H 1.1504 -0.5722 1.3940 0.044 Uiso 1 1 calc R . .
C36 C 1.3547(15) -0.6232(11) 1.3634(5) 0.046(3) Uani 1 1 d . . .
H36A H 1.3491 -0.6949 1.3794 0.068 Uiso 1 1 calc R . .
H36B H 1.4602 -0.5986 1.3618 0.068 Uiso 1 1 calc R . .
H36C H 1.3172 -0.6254 1.3311 0.068 Uiso 1 1 calc R . .
C41 C 1.297(5) -0.204(2) 1.4077(13) 0.036(7) Uani 0.49(2) 1 d PDU A 1
H41A H 1.3058 -0.2451 1.4388 0.043 Uiso 0.49(2) 1 calc PR A 1
H41B H 1.3860 -0.2221 1.3872 0.043 Uiso 0.49(2) 1 calc PR A 1
C42 C 1.298(3) -0.084(2) 1.4153(12) 0.043(6) Uani 0.49(2) 1 d PDU A 1
H42A H 1.2667 -0.0725 1.4487 0.052 Uiso 0.49(2) 1 calc PR A 1
H42B H 1.2254 -0.0470 1.3940 0.052 Uiso 0.49(2) 1 calc PR A 1
C43 C 1.467(4) -0.037(4) 1.4039(16) 0.047(8) Uani 0.49(2) 1 d PDU A 1
H43A H 1.5383 -0.0865 1.3887 0.057 Uiso 0.49(2) 1 calc PR A 1
H43B H 1.4700 0.0349 1.3869 0.057 Uiso 0.49(2) 1 calc PR A 1
C44 C 1.479(3) -0.035(2) 1.4579(9) 0.043(7) Uani 0.49(2) 1 d PDU A 1
H44A H 1.5794 -0.0091 1.4655 0.065 Uiso 0.49(2) 1 calc PR A 1
H44B H 1.4647 -0.1080 1.4724 0.065 Uiso 0.49(2) 1 calc PR A 1
H44C H 1.4007 0.0115 1.4705 0.065 Uiso 0.49(2) 1 calc PR A 1
C41A C 1.299(5) -0.180(2) 1.3904(12) 0.036(6) Uani 0.51(2) 1 d PDU A 2
H41C H 1.3310 -0.2005 1.4231 0.044 Uiso 0.51(2) 1 calc PR A 2
H41D H 1.3760 -0.2101 1.3684 0.044 Uiso 0.51(2) 1 calc PR A 2
C42A C 1.314(3) -0.0579(19) 1.3837(10) 0.040(5) Uani 0.51(2) 1 d PDU A 2
H42C H 1.2215 -0.0237 1.3964 0.048 Uiso 0.51(2) 1 calc PR A 2
H42D H 1.3269 -0.0358 1.3494 0.048 Uiso 0.51(2) 1 calc PR A 2
C43A C 1.461(3) -0.021(4) 1.4121(17) 0.046(7) Uani 0.51(2) 1 d PDU A 2
H43C H 1.4590 0.0540 1.4210 0.055 Uiso 0.51(2) 1 calc PR A 2
H43D H 1.4892 -0.0706 1.4392 0.055 Uiso 0.51(2) 1 calc PR A 2
C44A C 1.548(3) -0.039(2) 1.3651(9) 0.048(7) Uani 0.51(2) 1 d PDU A 2
H44D H 1.6557 -0.0240 1.3685 0.072 Uiso 0.51(2) 1 calc PR A 2
H44E H 1.5078 0.0088 1.3397 0.072 Uiso 0.51(2) 1 calc PR A 2
H44F H 1.5351 -0.1133 1.3572 0.072 Uiso 0.51(2) 1 calc PR A 2
C45 C 1.0075(13) -0.1900(10) 1.4093(4) 0.037(3) Uani 1 1 d . A .
H45A H 1.0045 -0.1127 1.3997 0.044 Uiso 1 1 calc R . .
H45B H 0.9141 -0.2226 1.3981 0.044 Uiso 1 1 calc R . .
C46 C 1.0056(19) -0.2035(17) 1.4640(5) 0.076(6) Uani 1 1 d . . .
H46A H 1.0011 -0.2805 1.4741 0.091 Uiso 1 1 calc R . .
H46B H 1.1005 -0.1741 1.4757 0.091 Uiso 1 1 calc R . .
C47 C 0.8690(15) -0.1464(10) 1.4862(5) 0.041(3) Uani 1 1 d . . .
H47A H 0.8913 -0.0690 1.4847 0.050 Uiso 1 1 calc R . .
H47B H 0.7804 -0.1568 1.4664 0.050 Uiso 1 1 calc R . .
C48 C 0.825(2) -0.1818(18) 1.5377(6) 0.087(6) Uani 1 1 d . . .
H48A H 0.7368 -0.1404 1.5482 0.131 Uiso 1 1 calc R . .
H48B H 0.9098 -0.1699 1.5581 0.131 Uiso 1 1 calc R . .
H48C H 0.7984 -0.2579 1.5398 0.131 Uiso 1 1 calc R . .
C49 C 1.7736(13) 0.2855(10) 1.1112(5) 0.039(3) Uani 1 1 d . . .
H49A H 1.8004 0.3073 1.0775 0.047 Uiso 1 1 calc R . .
H49B H 1.8607 0.2452 1.1245 0.047 Uiso 1 1 calc R . .
C50 C 1.7520(14) 0.3868(11) 1.1386(5) 0.045(3) Uani 1 1 d . . .
H50A H 1.7377 0.3667 1.1731 0.054 Uiso 1 1 calc R . .
H50B H 1.6599 0.4250 1.1278 0.054 Uiso 1 1 calc R . .
C51 C 1.8948(15) 0.4631(12) 1.1302(5) 0.049(3) Uani 1 1 d . . .
H51A H 1.9882 0.4227 1.1379 0.059 Uiso 1 1 calc R . .
H51B H 1.9029 0.4890 1.0962 0.059 Uiso 1 1 calc R . .
C52 C 1.8809(17) 0.5591(11) 1.1615(5) 0.053(4) Uani 1 1 d . . .
H52A H 1.9704 0.6050 1.1560 0.079 Uiso 1 1 calc R . .
H52B H 1.8736 0.5334 1.1952 0.079 Uiso 1 1 calc R . .
H52C H 1.7897 0.6000 1.1534 0.079 Uiso 1 1 calc R . .
C53 C 1.5811(14) 0.1791(11) 1.1648(4) 0.042(3) Uani 1 1 d . . .
H53A H 1.5441 0.2445 1.1793 0.050 Uiso 1 1 calc R . .
H53B H 1.4933 0.1304 1.1636 0.050 Uiso 1 1 calc R . .
C54 C 1.6982(16) 0.1247(12) 1.1984(5) 0.050(3) Uani 1 1 d . . .
H54A H 1.7304 0.0561 1.1858 0.060 Uiso 1 1 calc R . .
H54B H 1.7889 0.1709 1.1989 0.060 Uiso 1 1 calc R . .
C55 C 1.6330(16) 0.1038(11) 1.2493(5) 0.048(3) Uani 1 1 d . . .
H55A H 1.7099 0.0657 1.2687 0.058 Uiso 1 1 calc R . .
H55B H 1.5436 0.0564 1.2485 0.058 Uiso 1 1 calc R . .
C56 C 1.5837(17) 0.2090(11) 1.2746(5) 0.051(3) Uani 1 1 d . . .
H56A H 1.5428 0.1895 1.3068 0.076 Uiso 1 1 calc R . .
H56B H 1.5060 0.2467 1.2560 0.076 Uiso 1 1 calc R . .
H56C H 1.6722 0.2556 1.2765 0.076 Uiso 1 1 calc R . .
C57 C 1.5021(13) 0.2635(10) 1.0878(4) 0.036(3) Uani 1 1 d . . .
H57A H 1.4741 0.3278 1.1048 0.043 Uiso 1 1 calc R . .
H57B H 1.4151 0.2135 1.0917 0.043 Uiso 1 1 calc R . .
C58 C 1.5241(14) 0.2972(10) 1.0342(4) 0.037(3) Uani 1 1 d . . .
H58A H 1.5550 0.2342 1.0168 0.044 Uiso 1 1 calc R . .
H58B H 1.6063 0.3509 1.0298 0.044 Uiso 1 1 calc R . .
C59 C 1.3758(14) 0.3449(10) 1.0131(5) 0.040(3) Uani 1 1 d . . .
H59A H 1.2967 0.2887 1.0151 0.048 Uiso 1 1 calc R . .
H59B H 1.3398 0.4030 1.0329 0.048 Uiso 1 1 calc R . .
C60 C 1.3943(18) 0.3885(12) 0.9621(5) 0.056(4) Uani 1 1 d . . .
H60A H 1.2973 0.4172 0.9512 0.085 Uiso 1 1 calc R . .
H60B H 1.4271 0.3311 0.9421 0.085 Uiso 1 1 calc R . .
H60C H 1.4706 0.4454 0.9598 0.085 Uiso 1 1 calc R . .
C61 C 1.6927(14) 0.1112(10) 1.0872(4) 0.039(3) Uani 1 1 d . . .
H61A H 1.7756 0.0779 1.1057 0.047 Uiso 1 1 calc R . .
H61B H 1.7362 0.1352 1.0554 0.047 Uiso 1 1 calc R . .
C62 C 1.5708(15) 0.0240(11) 1.0804(5) 0.047(3) Uani 1 1 d . . .
H62A H 1.4947 0.0532 1.0581 0.056 Uiso 1 1 calc R . .
H62B H 1.5179 0.0052 1.1114 0.056 Uiso 1 1 calc R . .
C63 C 1.6427(16) -0.0791(12) 1.0606(5) 0.049(3) Uani 1 1 d . . .
H63A H 1.5604 -0.1259 1.0509 0.059 Uiso 1 1 calc R . .
H63B H 1.7064 -0.0585 1.0319 0.059 Uiso 1 1 calc R . .
C64 C 1.7404(17) -0.1427(13) 1.0969(5) 0.057(4) Uani 1 1 d . . .
H64A H 1.7816 -0.2061 1.0825 0.085 Uiso 1 1 calc R . .
H64B H 1.6777 -0.1648 1.1252 0.085 Uiso 1 1 calc R . .
H64C H 1.8239 -0.0977 1.1060 0.085 Uiso 1 1 calc R . .
Cu1 Cu 0.5000 -0.5000 1.5000 0.0256(5) Uani 1 2 d S . .
Cu2 Cu 1.0000 0.0000 1.0000 0.0307(6) Uani 1 2 d S . .
N1 N 0.6384(9) -0.5437(7) 1.4484(3) 0.0245(19) Uani 1 1 d . . .
N2 N 0.7807(10) -0.4766(8) 1.3814(3) 0.031(2) Uani 1 1 d . . .
N3 N 1.1138(10) -0.0616(7) 1.0544(3) 0.029(2) Uani 1 1 d . . .
N4 N 1.2260(10) -0.0207(7) 1.1233(3) 0.028(2) Uani 1 1 d . . .
N5 N 1.1468(10) -0.2398(8) 1.3834(4) 0.034(2) Uani 1 1 d U . .
N6 N 1.6370(11) 0.2108(8) 1.1124(4) 0.037(2) Uani 1 1 d . . .
O1 O 0.5295(9) -0.3540(6) 1.4694(3) 0.0304(17) Uani 1 1 d . . .
O2 O 0.6525(9) -0.2658(6) 1.4050(3) 0.0316(17) Uani 1 1 d . . .
O3 O 0.9835(10) -0.5234(7) 1.3008(3) 0.042(2) Uani 1 1 d . . .
O4 O 0.9474(11) -0.9492(7) 1.3531(3) 0.048(2) Uani 1 1 d . . .
O5 O 1.0286(9) 0.1365(6) 1.0307(3) 0.0321(17) Uani 1 1 d . . .
O6 O 1.1333(9) 0.2039(6) 1.0960(3) 0.0336(18) Uani 1 1 d . . .
O7 O 1.4107(14) -0.0991(7) 1.2023(4) 0.064(3) Uani 1 1 d . . .
O8 O 1.3596(11) -0.5075(7) 1.1471(3) 0.047(2) Uani 1 1 d . . .
C37 C 1.1333(19) -0.2139(11) 1.3295(5) 0.054(4) Uani 1 1 d . A .
H37A H 1.1430 -0.1356 1.3232 0.065 Uiso 1 1 calc R . .
H37B H 1.2205 -0.2469 1.3129 0.065 Uiso 1 1 calc R . .
C38 C 0.9926(17) -0.2486(14) 1.3075(5) 0.058(4) Uani 1 1 d . . .
H38A H 0.9086 -0.2004 1.3161 0.069 Uiso 1 1 calc R A .
H38B H 0.9658 -0.3215 1.3206 0.069 Uiso 1 1 calc R . .
C40 C 0.949(3) -0.1690(16) 1.2236(6) 0.093(7) Uani 1 1 d . . .
H40A H 0.9707 -0.1829 1.1902 0.139 Uiso 1 1 calc R A .
H40B H 0.9933 -0.1004 1.2304 0.139 Uiso 1 1 calc R . .
H40C H 0.8386 -0.1666 1.2294 0.139 Uiso 1 1 calc R . .
C39 C 1.009(4) -0.248(2) 1.2524(6) 0.159(15) Uani 1 1 d . A .
H39A H 1.1188 -0.2508 1.2442 0.191 Uiso 1 1 calc R . .
H39B H 0.9651 -0.3165 1.2432 0.191 Uiso 1 1 calc R . .

loop_
_atom_site_aniso_label
_atom_site_aniso_U_11
_atom_site_aniso_U_22
_atom_site_aniso_U_33
_atom_site_aniso_U_23
_atom_site_aniso_U_13
_atom_site_aniso_U_12
C1 0.021(5) 0.032(6) 0.026(5) -0.004(4) 0.000(4) -0.006(4)
C2 0.024(5) 0.035(6) 0.023(5) -0.010(5) -0.001(4) -0.003(5)
C3 0.030(6) 0.031(6) 0.021(5) -0.007(4) -0.002(4) 0.001(5)
C4 0.020(5) 0.041(6) 0.031(6) -0.011(5) 0.003(4) 0.005(5)
C5 0.029(6) 0.042(7) 0.024(5) -0.008(5) -0.008(5) 0.004(5)
C6 0.023(6) 0.043(7) 0.029(6) -0.015(5) 0.000(5) 0.005(5)
C7 0.028(6) 0.051(7) 0.029(6) -0.014(5) -0.003(5) 0.005(5)
C8 0.036(7) 0.079(10) 0.024(6) -0.016(6) -0.002(5) 0.006(7)
C9 0.032(7) 0.085(11) 0.036(7) -0.033(7) -0.008(6) 0.018(7)
C10 0.033(7) 0.050(7) 0.039(7) -0.019(6) -0.014(5) 0.011(6)
C11 0.028(6) 0.047(7) 0.026(6) -0.010(5) -0.008(5) 0.003(5)
C12 0.022(6) 0.050(8) 0.043(7) -0.015(6) 0.000(5) 0.009(5)
C13 0.033(6) 0.035(6) 0.020(5) -0.008(4) -0.005(4) 0.006(5)
C14 0.029(6) 0.035(6) 0.035(6) -0.004(5) -0.006(5) -0.001(5)
C15 0.024(6) 0.033(6) 0.030(6) -0.005(5) 0.000(5) 0.001(5)
C16 0.018(5) 0.032(6) 0.026(5) -0.002(4) 0.000(4) 0.001(4)
C17 0.019(5) 0.046(7) 0.026(6) -0.008(5) 0.007(4) -0.008(5)
C18 0.018(5) 0.036(6) 0.029(6) -0.007(5) 0.004(4) -0.003(5)
C19 0.033(6) 0.032(6) 0.029(6) 0.000(5) 0.000(5) -0.003(5)
C20 0.030(6) 0.041(7) 0.028(6) -0.005(5) 0.004(5) 0.003(5)
C21 0.048(8) 0.036(7) 0.033(6) 0.000(5) -0.004(6) -0.002(6)
C22 0.033(7) 0.054(8) 0.027(6) -0.002(5) -0.002(5) -0.005(6)
C23 0.024(6) 0.067(9) 0.029(6) -0.003(6) -0.002(5) -0.003(6)
C24 0.032(7) 0.073(9) 0.028(6) 0.002(6) -0.004(5) 0.007(6)
C25 0.035(7) 0.057(8) 0.029(6) 0.007(6) -0.001(5) 0.010(6)
C26 0.034(7) 0.054(8) 0.039(7) -0.004(6) -0.007(5) 0.021(6)
C27 0.028(6) 0.042(7) 0.033(6) 0.003(5) 0.006(5) 0.006(5)
C28 0.039(7) 0.043(7) 0.034(6) -0.002(5) -0.003(5) -0.003(6)
C29 0.028(6) 0.038(6) 0.036(6) -0.008(5) 0.006(5) -0.006(5)
C30 0.041(7) 0.029(6) 0.029(6) -0.005(5) -0.005(5) 0.003(5)
C31 0.028(6) 0.034(6) 0.034(6) -0.009(5) -0.003(5) -0.001(5)
C32 0.029(6) 0.030(6) 0.033(6) -0.002(5) 0.010(5) -0.001(5)
C33 0.035(7) 0.050(7) 0.033(6) -0.003(5) 0.002(5) 0.000(6)
C34 0.039(7) 0.029(6) 0.049(7) -0.007(5) -0.007(6) -0.004(5)
C35 0.030(6) 0.047(7) 0.033(6) -0.009(5) -0.003(5) -0.011(5)
C36 0.036(7) 0.057(8) 0.045(7) -0.012(6) -0.006(6) 0.004(6)
C41 0.021(11) 0.042(11) 0.047(18) -0.021(12) -0.011(13) 0.000(11)
C42 0.034(10) 0.041(11) 0.057(14) -0.017(11) -0.003(10) -0.007(9)
C43 0.040(12) 0.046(15) 0.060(14) -0.038(13) 0.014(12) -0.007(11)
C44 0.025(12) 0.047(15) 0.060(14) -0.023(12) -0.005(10) 0.006(11)
C41A 0.021(10) 0.048(10) 0.043(16) -0.017(11) -0.012(13) -0.003(10)
C42A 0.036(9) 0.043(9) 0.042(13) -0.011(10) 0.000(9) -0.006(8)
C43A 0.035(12) 0.048(15) 0.058(15) -0.035(12) 0.007(10) -0.004(11)
C44A 0.054(12) 0.042(14) 0.047(14) -0.001(11) 0.021(12) -0.023(12)
C45 0.027(6) 0.044(7) 0.041(7) -0.011(5) -0.005(5) 0.010(5)
C46 0.055(9) 0.142(17) 0.032(7) -0.015(9) -0.006(7) 0.052(10)
C47 0.043(7) 0.040(7) 0.042(7) -0.004(5) 0.001(6) -0.004(6)
C48 0.087(13) 0.134(17) 0.042(8) -0.015(10) 0.005(9) 0.059(13)
C49 0.023(6) 0.043(7) 0.053(7) -0.010(6) -0.001(5) 0.006(5)
C50 0.031(7) 0.049(8) 0.058(8) -0.023(6) -0.008(6) 0.010(6)
C51 0.038(7) 0.063(9) 0.047(8) -0.012(7) -0.006(6) -0.012(7)
C52 0.056(9) 0.054(8) 0.048(8) -0.011(6) 0.003(7) -0.013(7)
C53 0.023(6) 0.058(8) 0.044(7) -0.014(6) 0.004(5) 0.000(6)
C54 0.047(8) 0.055(8) 0.051(8) -0.017(7) -0.006(6) 0.002(7)
C55 0.047(8) 0.048(8) 0.052(8) -0.013(6) -0.015(6) 0.003(6)
C56 0.062(9) 0.055(8) 0.037(7) -0.013(6) -0.020(6) 0.009(7)
C57 0.024(6) 0.042(7) 0.041(7) -0.010(5) 0.001(5) 0.000(5)
C58 0.033(6) 0.040(7) 0.038(6) -0.009(5) 0.005(5) -0.005(5)
C59 0.035(7) 0.040(7) 0.047(7) -0.009(5) -0.005(5) -0.008(5)
C60 0.056(9) 0.059(9) 0.054(8) -0.002(7) 0.003(7) -0.004(7)
C61 0.033(7) 0.046(7) 0.039(7) -0.007(5) 0.000(5) 0.002(5)
C62 0.037(7) 0.058(8) 0.048(7) -0.023(6) -0.003(6) 0.004(6)
C63 0.043(8) 0.059(8) 0.045(7) -0.010(6) 0.009(6) -0.012(7)
C64 0.045(8) 0.069(10) 0.058(9) -0.011(7) -0.002(7) 0.000(7)
Cu1 0.0224(11) 0.0311(12) 0.0235(11) -0.0039(9) 0.0024(9) 0.0012(9)
Cu2 0.0289(12) 0.0369(13) 0.0272(12) -0.0058(9) -0.0058(9) 0.0033(10)
N1 0.017(4) 0.034(5) 0.022(4) -0.004(4) 0.002(3) 0.000(4)
N2 0.025(5) 0.041(5) 0.028(5) -0.010(4) 0.002(4) 0.008(4)
N3 0.021(5) 0.037(5) 0.030(5) -0.005(4) 0.000(4) 0.003(4)
N4 0.030(5) 0.030(5) 0.025(5) -0.004(4) 0.003(4) 0.006(4)
N5 0.015(4) 0.044(5) 0.044(5) -0.014(4) -0.002(4) -0.003(4)
N6 0.027(5) 0.046(6) 0.040(5) -0.010(4) 0.001(4) -0.003(4)
O1 0.034(4) 0.029(4) 0.029(4) -0.005(3) 0.000(3) 0.000(3)
O2 0.032(4) 0.031(4) 0.031(4) 0.000(3) 0.007(3) -0.007(3)
O3 0.047(5) 0.051(6) 0.026(4) -0.003(4) 0.007(4) 0.002(4)
O4 0.060(6) 0.038(5) 0.045(5) -0.008(4) 0.005(4) 0.005(4)
O5 0.033(4) 0.030(4) 0.035(4) -0.006(3) -0.008(3) 0.004(3)
O6 0.032(4) 0.038(4) 0.033(4) -0.011(3) -0.008(3) 0.001(3)
O7 0.104(9) 0.038(5) 0.054(6) -0.004(4) -0.049(6) -0.004(5)
O8 0.061(6) 0.038(5) 0.045(5) -0.009(4) -0.013(4) 0.008(4)
C37 0.073(10) 0.037(7) 0.049(8) -0.002(6) 0.023(8) 0.007(7)
C38 0.052(9) 0.086(11) 0.038(7) -0.016(7) -0.013(6) 0.034(8)
C40 0.125(17) 0.105(15) 0.043(9) 0.021(9) 0.015(10) 0.065(13)
C39 0.22(3) 0.22(3) 0.033(9) -0.031(13) -0.022(13) 0.17(3)

loop_
_atom_type_symbol
_atom_type_description
_atom_type_scat_dispersion_real
_atom_type_scat_dispersion_imag
_atom_type_scat_source
C C 0.0181 0.0091 'International Tables Vol C Tables 4.2.6.8 and 6.1.1.4'
H H 0.0000 0.0000 'International Tables Vol C Tables 4.2.6.8 and 6.1.1.4'
N N 0.0311 0.0180 'International Tables Vol C Tables 4.2.6.8 and 6.1.1.4'
O O 0.0492 0.0322 'International Tables Vol C Tables 4.2.6.8 and 6.1.1.4'
Cu Cu -1.9646 0.5888 'International Tables Vol C Tables 4.2.6.8 and 6.1.1.4'

loop_
_geom_angle_atom_site_label_1
_geom_angle_atom_site_label_2
_geom_angle_atom_site_label_3
_geom_angle
_geom_angle_site_symmetry_1
_geom_angle_site_symmetry_3
_geom_angle_publ_flag
N2 C1 N1 116.7(9) . . ?
N2 C1 C2 126.6(9) . . ?
N1 C1 C2 116.7(9) . . ?
O2 C2 O1 125.1(10) . . ?
O2 C2 C1 121.4(9) . . ?
O1 C2 C1 113.4(9) . . ?
N2 C3 C4 131.0(10) . . ?
N2 C3 C16 110.0(9) . . ?
C4 C3 C16 119.0(10) . . ?
C13 C4 C3 117.5(10) . . ?
C13 C4 C5 121.1(10) . . ?
C3 C4 C5 121.4(10) . . ?
O3 C5 C6 119.5(10) . . ?
O3 C5 C4 121.8(10) . . ?
C6 C5 C4 118.7(10) . . ?
C7 C6 C11 118.9(10) . . ?
C7 C6 C5 120.7(11) . . ?
C11 C6 C5 120.4(10) . . ?
C8 C7 C6 121.8(13) . . ?
C7 C8 C9 119.6(12) . . ?
C10 C9 C8 119.3(12) . . ?
C9 C10 C11 121.5(13) . . ?
C10 C11 C6 119.0(11) . . ?
C10 C11 C12 120.4(12) . . ?
C6 C11 C12 120.7(10) . . ?
O4 C12 C11 120.8(11) . . ?
O4 C12 C13 120.3(11) . . ?
C11 C12 C13 118.9(11) . . ?
C4 C13 C14 122.6(10) . . ?
C4 C13 C12 119.7(10) . . ?
C14 C13 C12 117.8(10) . . ?
C15 C14 C13 120.8(11) . . ?
C16 C15 C14 118.6(10) . . ?
N1 C16 C15 132.2(10) . . ?
N1 C16 C3 106.1(9) . . ?
C15 C16 C3 121.7(10) . . ?
N4 C17 N3 115.7(11) . . ?
N4 C17 C18 127.9(10) . . ?
N3 C17 C18 116.3(10) . . ?
O6 C18 O5 125.9(10) . . ?
O6 C18 C17 121.4(10) . . ?
O5 C18 C17 112.7(9) . . ?
C20 C19 N4 130.7(10) . . ?
C20 C19 C32 121.0(10) . . ?
N4 C19 C32 108.3(10) . . ?
C19 C20 C29 117.4(11) . . ?
C19 C20 C21 122.5(11) . . ?
C29 C20 C21 120.1(11) . . ?
O7 C21 C22 121.5(11) . . ?
O7 C21 C20 120.5(11) . . ?
C22 C21 C20 117.9(10) . . ?
C27 C22 C23 119.5(12) . . ?
C27 C22 C21 121.2(11) . . ?
C23 C22 C21 119.3(12) . . ?
C24 C23 C22 120.7(13) . . ?
C23 C24 C25 119.8(12) . . ?
C26 C25 C24 120.9(12) . . ?
C25 C26 C27 119.6(13) . . ?
C22 C27 C26 119.4(11) . . ?
C22 C27 C28 122.0(11) . . ?
C26 C27 C28 118.4(11) . . ?
O8 C28 C27 122.1(11) . . ?
O8 C28 C29 120.5(11) . . ?
C27 C28 C29 117.3(11) . . ?
C30 C29 C20 121.1(11) . . ?
C30 C29 C28 117.7(10) . . ?
C20 C29 C28 121.2(11) . . ?
C31 C30 C29 121.9(11) . . ?
C30 C31 C32 117.2(10) . . ?
N3 C32 C31 131.8(11) . . ?
N3 C32 C19 106.9(10) . . ?
C31 C32 C19 121.3(10) . . ?
C34 C33 N5 118.2(10) . . ?
C33 C34 C35 109.7(10) . . ?
C36 C35 C34 113.2(10) . . ?
C42 C41 N5 112(3) . . ?
C41 C42 C43 110(2) . . ?
C44 C43 C42 86(2) . . ?
C42A C41A N5 122(2) . . ?
C41A C42A C43A 108(2) . . ?
C44A C43A C42A 84(2) . . ?
C46 C45 N5 115.3(10) . . ?
C47 C46 C45 111.4(12) . . ?
C48 C47 C46 116.4(13) . . ?
N6 C49 C50 115.6(10) . . ?
C49 C50 C51 110.6(10) . . ?
C52 C51 C50 110.7(11) . . ?
C54 C53 N6 117.0(10) . . ?
C55 C54 C53 112.0(11) . . ?
C54 C55 C56 114.1(12) . . ?
N6 C57 C58 116.9(10) . . ?
C57 C58 C59 111.5(10) . . ?
C60 C59 C58 113.9(11) . . ?
N6 C61 C62 116.1(10) . . ?
C61 C62 C63 111.9(11) . . ?
C64 C63 C62 113.4(12) . . ?
N1 Cu1 N1 180.000(5) 2_648 . ?
N1 Cu1 O1 84.5(3) 2_648 2_648 ?
N1 Cu1 O1 95.5(3) . 2_648 ?
N1 Cu1 O1 95.5(3) 2_648 . ?
N1 Cu1 O1 84.5(3) . . ?
O1 Cu1 O1 180.000(3) 2_648 . ?
N3 Cu2 N3 180.0(3) . 2_757 ?
N3 Cu2 O5 83.9(3) . . ?
N3 Cu2 O5 96.1(3) 2_757 . ?
N3 Cu2 O5 96.1(3) . 2_757 ?
N3 Cu2 O5 83.9(3) 2_757 2_757 ?
O5 Cu2 O5 180.000(2) . 2_757 ?
C1 N1 C16 104.7(8) . . ?
C1 N1 Cu1 111.0(7) . . ?
C16 N1 Cu1 144.3(7) . . ?
C1 N2 C3 102.5(9) . . ?
C32 N3 C17 105.9(10) . . ?
C32 N3 Cu2 142.3(8) . . ?
C17 N3 Cu2 111.8(8) . . ?
C17 N4 C19 103.2(9) . . ?
C33 N5 C37 111.2(9) . . ?
C33 N5 C45 108.8(9) . . ?
C37 N5 C45 108.0(10) . . ?
C33 N5 C41A 116.2(14) . . ?
C37 N5 C41A 98.4(15) . . ?
C45 N5 C41A 113.6(15) . . ?
C33 N5 C41 101.5(14) . . ?
C37 N5 C41 118.0(17) . . ?
C45 N5 C41 109.0(15) . . ?
C41A N5 C41 20.4(15) . . ?
C49 N6 C57 111.7(9) . . ?
C49 N6 C61 105.4(9) . . ?
C57 N6 C61 111.8(9) . . ?
C49 N6 C53 111.3(9) . . ?
C57 N6 C53 106.1(9) . . ?
C61 N6 C53 110.7(10) . . ?
C2 O1 Cu1 114.4(7) . . ?
C18 O5 Cu2 115.3(7) . . ?
C38 C37 N5 117.1(11) . . ?
C37 C38 C39 112.6(18) . . ?
C40 C39 C38 121.6(17) . . ?

loop_
_geom_bond_atom_site_label_1
_geom_bond_atom_site_label_2
_geom_bond_distance
_geom_bond_site_symmetry_2
_geom_bond_publ_flag
C1 N2 1.338(13) . ?
C1 N1 1.354(13) . ?
C1 C2 1.480(15) . ?
C2 O2 1.236(13) . ?
C2 O1 1.303(12) . ?
C3 N2 1.369(14) . ?
C3 C4 1.413(15) . ?
C3 C16 1.444(15) . ?
C4 C13 1.389(16) . ?
C4 C5 1.491(16) . ?
C5 O3 1.222(14) . ?
C5 C6 1.479(15) . ?
C6 C7 1.379(16) . ?
C6 C11 1.413(17) . ?
C7 C8 1.372(17) . ?
C8 C9 1.40(2) . ?
C9 C10 1.375(19) . ?
C10 C11 1.388(16) . ?
C11 C12 1.464(17) . ?
C12 O4 1.224(15) . ?
C12 C13 1.512(15) . ?
C13 C14 1.397(16) . ?
C14 C15 1.381(16) . ?
C15 C16 1.375(15) . ?
C16 N1 1.366(13) . ?
C17 N4 1.306(15) . ?
C17 N3 1.346(14) . ?
C17 C18 1.495(16) . ?
C18 O6 1.220(13) . ?
C18 O5 1.304(13) . ?
C19 C20 1.388(17) . ?
C19 N4 1.397(14) . ?
C19 C32 1.417(16) . ?
C20 C29 1.411(16) . ?
C20 C21 1.499(17) . ?
C21 O7 1.204(15) . ?
C21 C22 1.483(18) . ?
C22 C27 1.381(17) . ?
C22 C23 1.412(17) . ?
C23 C24 1.356(19) . ?
C24 C25 1.391(19) . ?
C25 C26 1.372(18) . ?
C26 C27 1.411(17) . ?
C27 C28 1.481(17) . ?
C28 O8 1.224(15) . ?
C28 C29 1.492(18) . ?
C29 C30 1.400(16) . ?
C30 C31 1.384(16) . ?
C31 C32 1.404(15) . ?
C32 N3 1.337(15) . ?
C33 C34 1.481(17) . ?
C33 N5 1.502(16) . ?
C34 C35 1.542(17) . ?
C35 C36 1.514(17) . ?
C41 C42 1.51(3) . ?
C41 N5 1.56(4) . ?
C42 C43 1.59(3) . ?
C43 C44 1.50(5) . ?
C41A C42A 1.50(3) . ?
C41A N5 1.54(3) . ?
C42A C43A 1.60(3) . ?
C43A C44A 1.50(4) . ?
C45 C46 1.506(18) . ?
C45 N5 1.526(14) . ?
C46 C47 1.506(19) . ?
C47 C48 1.49(2) . ?
C49 N6 1.494(15) . ?
C49 C50 1.505(16) . ?
C50 C51 1.553(18) . ?
C51 C52 1.510(18) . ?
C53 C54 1.521(19) . ?
C53 N6 1.534(16) . ?
C54 C55 1.501(19) . ?
C55 C56 1.560(18) . ?
C57 N6 1.496(16) . ?
C57 C58 1.514(16) . ?
C58 C59 1.528(17) . ?
C59 C60 1.475(19) . ?
C61 N6 1.517(15) . ?
C61 C62 1.527(17) . ?
C62 C63 1.536(18) . ?
C63 C64 1.51(2) . ?
Cu1 N1 1.931(8) 2_648 ?
Cu1 N1 1.931(8) . ?
Cu1 O1 1.947(7) 2_648 ?
Cu1 O1 1.947(7) . ?
Cu2 N3 1.936(9) . ?
Cu2 N3 1.936(9) 2_757 ?
Cu2 O5 1.946(7) . ?
Cu2 O5 1.946(7) 2_757 ?
N5 C37 1.509(17) . ?
C37 C38 1.45(2) . ?
C38 C39 1.52(2) . ?
C40 C39 1.34(3) . ?

loop_
_geom_torsion_atom_site_label_1
_geom_torsion_atom_site_label_2
_geom_torsion_atom_site_label_3
_geom_torsion_atom_site_label_4
_geom_torsion
_geom_torsion_site_symmetry_1
_geom_torsion_site_symmetry_2
_geom_torsion_site_symmetry_3
_geom_torsion_site_symmetry_4
_geom_torsion_publ_flag
N2 C1 C2 O2 2.5(17) . . . . ?
N1 C1 C2 O2 -176.8(9) . . . . ?
N2 C1 C2 O1 179.3(10) . . . . ?
N1 C1 C2 O1 0.0(13) . . . . ?
N2 C3 C4 C13 -178.0(11) . . . . ?
C16 C3 C4 C13 0.0(15) . . . . ?
N2 C3 C4 C5 0.3(18) . . . . ?
C16 C3 C4 C5 178.3(10) . . . . ?
C13 C4 C5 O3 -175.7(11) . . . . ?
C3 C4 C5 O3 6.1(17) . . . . ?
C13 C4 C5 C6 4.1(15) . . . . ?
C3 C4 C5 C6 -174.2(10) . . . . ?
O3 C5 C6 C7 -5.2(16) . . . . ?
C4 C5 C6 C7 175.0(10) . . . . ?
O3 C5 C6 C11 175.4(11) . . . . ?
C4 C5 C6 C11 -4.4(15) . . . . ?
C11 C6 C7 C8 2.0(17) . . . . ?
C5 C6 C7 C8 -177.4(11) . . . . ?
C6 C7 C8 C9 -3.2(18) . . . . ?
C7 C8 C9 C10 2.0(18) . . . . ?
C8 C9 C10 C11 0.3(18) . . . . ?
C9 C10 C11 C6 -1.5(17) . . . . ?
C9 C10 C11 C12 179.8(11) . . . . ?
C7 C6 C11 C10 0.3(16) . . . . ?
C5 C6 C11 C10 179.7(10) . . . . ?
C7 C6 C11 C12 179.1(10) . . . . ?
C5 C6 C11 C12 -1.5(16) . . . . ?
C10 C11 C12 O4 3.2(17) . . . . ?
C6 C11 C12 O4 -175.6(11) . . . . ?
C10 C11 C12 C13 -173.7(10) . . . . ?
C6 C11 C12 C13 7.6(16) . . . . ?
C3 C4 C13 C14 0.0(16) . . . . ?
C5 C4 C13 C14 -178.3(10) . . . . ?
C3 C4 C13 C12 -179.7(10) . . . . ?
C5 C4 C13 C12 2.0(16) . . . . ?
O4 C12 C13 C4 175.3(11) . . . . ?
C11 C12 C13 C4 -7.8(16) . . . . ?
O4 C12 C13 C14 -4.5(17) . . . . ?
C11 C12 C13 C14 172.4(10) . . . . ?
C4 C13 C14 C15 0.3(17) . . . . ?
C12 C13 C14 C15 -179.9(10) . . . . ?
C13 C14 C15 C16 -0.7(16) . . . . ?
C14 C15 C16 N1 177.7(11) . . . . ?
C14 C15 C16 C3 0.7(16) . . . . ?
N2 C3 C16 N1 0.4(12) . . . . ?
C4 C3 C16 N1 -178.0(9) . . . . ?
N2 C3 C16 C15 178.0(10) . . . . ?
C4 C3 C16 C15 -0.3(16) . . . . ?
N4 C17 C18 O6 1.1(17) . . . . ?
N3 C17 C18 O6 -179.6(9) . . . . ?
N4 C17 C18 O5 -178.7(10) . . . . ?
N3 C17 C18 O5 0.5(13) . . . . ?
N4 C19 C20 C29 178.0(11) . . . . ?
C32 C19 C20 C29 -2.6(16) . . . . ?
N4 C19 C20 C21 -3.2(19) . . . . ?
C32 C19 C20 C21 176.2(10) . . . . ?
C19 C20 C21 O7 -2.7(19) . . . . ?
C29 C20 C21 O7 176.1(12) . . . . ?
C19 C20 C21 C22 178.2(11) . . . . ?
C29 C20 C21 C22 -3.0(17) . . . . ?
O7 C21 C22 C27 -179.3(13) . . . . ?
C20 C21 C22 C27 -0.2(17) . . . . ?
O7 C21 C22 C23 2.3(19) . . . . ?
C20 C21 C22 C23 -178.6(10) . . . . ?
C27 C22 C23 C24 2.1(18) . . . . ?
C21 C22 C23 C24 -179.5(11) . . . . ?
C22 C23 C24 C25 0.5(18) . . . . ?
C23 C24 C25 C26 -1.7(19) . . . . ?
C24 C25 C26 C27 0.4(19) . . . . ?
C23 C22 C27 C26 -3.4(17) . . . . ?
C21 C22 C27 C26 178.2(11) . . . . ?
C23 C22 C27 C28 -176.8(11) . . . . ?
C21 C22 C27 C28 4.8(18) . . . . ?
C25 C26 C27 C22 2.2(18) . . . . ?
C25 C26 C27 C28 175.8(11) . . . . ?
C22 C27 C28 O8 175.8(12) . . . . ?
C26 C27 C28 O8 2.3(18) . . . . ?
C22 C27 C28 C29 -6.1(17) . . . . ?
C26 C27 C28 C29 -179.6(11) . . . . ?
C19 C20 C29 C30 1.6(16) . . . . ?
C21 C20 C29 C30 -177.3(11) . . . . ?
C19 C20 C29 C28 -179.5(11) . . . . ?
C21 C20 C29 C28 1.6(16) . . . . ?
O8 C28 C29 C30 -0.1(17) . . . . ?
C27 C28 C29 C30 -178.3(10) . . . . ?
O8 C28 C29 C20 -179.1(11) . . . . ?
C27 C28 C29 C20 2.8(16) . . . . ?
C20 C29 C30 C31 -0.6(18) . . . . ?
C28 C29 C30 C31 -179.5(11) . . . . ?
C29 C30 C31 C32 0.5(17) . . . . ?
C30 C31 C32 N3 -179.6(11) . . . . ?
C30 C31 C32 C19 -1.6(16) . . . . ?
C20 C19 C32 N3 -178.8(10) . . . . ?
N4 C19 C32 N3 0.7(12) . . . . ?
C20 C19 C32 C31 2.7(17) . . . . ?
N4 C19 C32 C31 -177.8(10) . . . . ?
N5 C33 C34 C35 171.3(10) . . . . ?
C33 C34 C35 C36 173.9(10) . . . . ?
N5 C41 C42 C43 -141(3) . . . . ?
C41 C42 C43 C44 -105(3) . . . . ?
N5 C41A C42A C43A 159(3) . . . . ?
C41A C42A C43A C44A 89(3) . . . . ?
N5 C45 C46 C47 176.8(12) . . . . ?
C45 C46 C47 C48 161.0(16) . . . . ?
N6 C49 C50 C51 -174.0(11) . . . . ?
C49 C50 C51 C52 -174.3(12) . . . . ?
N6 C53 C54 C55 176.5(11) . . . . ?
C53 C54 C55 C56 -61.5(15) . . . . ?
N6 C57 C58 C59 177.4(10) . . . . ?
C57 C58 C59 C60 174.7(11) . . . . ?
N6 C61 C62 C63 -172.6(11) . . . . ?
C61 C62 C63 C64 69.7(15) . . . . ?
N2 C1 N1 C16 -1.8(12) . . . . ?
C2 C1 N1 C16 177.6(9) . . . . ?
N2 C1 N1 Cu1 -179.8(7) . . . . ?
C2 C1 N1 Cu1 -0.3(11) . . . . ?
C15 C16 N1 C1 -176.5(11) . . . . ?
C3 C16 N1 C1 0.8(11) . . . . ?
C15 C16 N1 Cu1 0(2) . . . . ?
C3 C16 N1 Cu1 177.5(9) . . . . ?
N1 Cu1 N1 C1 -59(100) 2_648 . . . ?
O1 Cu1 N1 C1 -179.6(7) 2_648 . . . ?
O1 Cu1 N1 C1 0.4(7) . . . . ?
N1 Cu1 N1 C16 124(100) 2_648 . . . ?
O1 Cu1 N1 C16 3.8(12) 2_648 . . . ?
O1 Cu1 N1 C16 -176.2(12) . . . . ?
N1 C1 N2 C3 2.0(12) . . . . ?
C2 C1 N2 C3 -177.4(10) . . . . ?
C4 C3 N2 C1 176.8(11) . . . . ?
C16 C3 N2 C1 -1.3(11) . . . . ?
C31 C32 N3 C17 177.8(11) . . . . ?
C19 C32 N3 C17 -0.5(12) . . . . ?
C31 C32 N3 Cu2 0(2) . . . . ?
C19 C32 N3 Cu2 -177.9(9) . . . . ?
N4 C17 N3 C32 0.1(12) . . . . ?
C18 C17 N3 C32 -179.2(9) . . . . ?
N4 C17 N3 Cu2 178.4(7) . . . . ?
C18 C17 N3 Cu2 -0.9(11) . . . . ?
N3 Cu2 N3 C32 -174(100) 2_757 . . . ?
O5 Cu2 N3 C32 178.0(13) . . . . ?
O5 Cu2 N3 C32 -2.0(13) 2_757 . . . ?
N3 Cu2 N3 C17 8(100) 2_757 . . . ?
O5 Cu2 N3 C17 0.8(7) . . . . ?
O5 Cu2 N3 C17 -179.2(7) 2_757 . . . ?
N3 C17 N4 C19 0.3(12) . . . . ?
C18 C17 N4 C19 179.5(10) . . . . ?
C20 C19 N4 C17 178.8(12) . . . . ?
C32 C19 N4 C17 -0.6(12) . . . . ?
C34 C33 N5 C37 52.5(14) . . . . ?
C34 C33 N5 C45 171.3(10) . . . . ?
C34 C33 N5 C41A -59(2) . . . . ?
C34 C33 N5 C41 -73.9(18) . . . . ?
C46 C45 N5 C33 61.8(15) . . . . ?
C46 C45 N5 C37 -177.3(13) . . . . ?
C46 C45 N5 C41A -69(2) . . . . ?
C46 C45 N5 C41 -48(2) . . . . ?
C42A C41A N5 C33 -175(2) . . . . ?
C42A C41A N5 C37 66(3) . . . . ?
C42A C41A N5 C45 -48(3) . . . . ?
C42A C41A N5 C41 -129(8) . . . . ?
C42 C41 N5 C33 -161(2) . . . . ?
C42 C41 N5 C37 77(3) . . . . ?
C42 C41 N5 C45 -46(3) . . . . ?
C42 C41 N5 C41A 60(6) . . . . ?
C50 C49 N6 C57 64.1(14) . . . . ?
C50 C49 N6 C61 -174.3(11) . . . . ?
C50 C49 N6 C53 -54.3(14) . . . . ?
C58 C57 N6 C49 61.9(13) . . . . ?
C58 C57 N6 C61 -55.9(13) . . . . ?
C58 C57 N6 C53 -176.6(10) . . . . ?
C62 C61 N6 C49 -176.1(11) . . . . ?
C62 C61 N6 C57 -54.6(14) . . . . ?
C62 C61 N6 C53 63.5(13) . . . . ?
C54 C53 N6 C49 -57.4(14) . . . . ?
C54 C53 N6 C57 -179.2(11) . . . . ?
C54 C53 N6 C61 59.4(14) . . . . ?
O2 C2 O1 Cu1 177.1(8) . . . . ?
C1 C2 O1 Cu1 0.4(11) . . . . ?
N1 Cu1 O1 C2 179.5(7) 2_648 . . . ?
N1 Cu1 O1 C2 -0.5(7) . . . . ?
O1 Cu1 O1 C2 66(100) 2_648 . . . ?
O6 C18 O5 Cu2 -179.7(8) . . . . ?
C17 C18 O5 Cu2 0.2(11) . . . . ?
N3 Cu2 O5 C18 -0.5(7) . . . . ?
N3 Cu2 O5 C18 179.5(7) 2_757 . . . ?
O5 Cu2 O5 C18 15(100) 2_757 . . . ?
C33 N5 C37 C38 62.8(15) . . . . ?
C45 N5 C37 C38 -56.6(14) . . . . ?
C41A N5 C37 C38 -174.8(16) . . . . ?
C41 N5 C37 C38 179.4(17) . . . . ?
N5 C37 C38 C39 -163.6(14) . . . . ?
C37 C38 C39 C40 -103(3) . . . . ?
